data_7111878
loop_
_publ_author_name
'Mrigendra Dubey'
'Ashish Kumar'
'Daya Shankar Pandey'

_publ_section_title
;
 Homochiral coordination polymeric gel: Zn2+-induced conformational
 changes leading to J-aggregated helical fibres formation
;
_journal_name_full Chem.Commun.
_journal_page_first 1675
_journal_paper_doi 10.1039/c3cc47359g
_journal_volume 50
_journal_year 2014
_chemical_absolute_configuration syn
_chemical_compound_source Synthesized
_chemical_formula_moiety '2(C44 H66 Cu3 N4 O13), 9(O)'
_chemical_formula_sum 'C88 H132 Cu6 N8 O35'
_chemical_formula_weight 2243.32
_space_group_IT_number 90
_symmetry_cell_setting tetragonal
_symmetry_Int_Tables_number 90
_symmetry_space_group_name_Hall 'P 4ab 2ab'
_symmetry_space_group_name_H-M 'P 4 21 2'
_atom_sites_solution_hydrogens geom
_atom_sites_solution_primary direct
_atom_sites_solution_secondary difmap
_audit_creation_method SHELXL-97
_cell_angle_alpha 90.00
_cell_angle_beta 90.00
_cell_angle_gamma 90.00
_cell_formula_units_Z 2
_cell_length_a 21.5599(3)
_cell_length_b 21.5599(3)
_cell_length_c 12.8974(3)
_cell_measurement_temperature 150(2)
_cell_volume 5995.09(18)
_computing_cell_refinement 'Bruker SMART'
_computing_data_collection 'Bruker SMART'
_computing_data_reduction 'Bruker SAINT'
_computing_molecular_graphics Wingx
_computing_publication_material Wingx
_computing_structure_refinement 'SHELXL-97 (Sheldrick, 1997)'
_computing_structure_solution 'Bruker SHELXTL'
_diffrn_ambient_temperature 150(2)
_diffrn_measured_fraction_theta_full 0.993
_diffrn_measured_fraction_theta_max 0.993
_diffrn_measurement_device_type 'CCD area detector'
_diffrn_measurement_method 'phi and omega scans'
_diffrn_radiation_monochromator graphite
_diffrn_radiation_type MoK\a
_diffrn_radiation_wavelength 0.71073
_diffrn_reflns_av_R_equivalents 0.1024
_diffrn_reflns_av_sigmaI/netI 0.0514
_diffrn_reflns_limit_h_max 25
_diffrn_reflns_limit_h_min -25
_diffrn_reflns_limit_k_max 25
_diffrn_reflns_limit_k_min -25
_diffrn_reflns_limit_l_max 15
_diffrn_reflns_limit_l_min -14
_diffrn_reflns_number 49940
_diffrn_reflns_theta_full 25.00
_diffrn_reflns_theta_max 25.00
_diffrn_reflns_theta_min 3.10
_diffrn_source 'fine-focus sealed tube'
_exptl_absorpt_coefficient_mu 1.117
_exptl_absorpt_correction_T_max 0.7993
_exptl_absorpt_correction_T_min 0.7095
_exptl_absorpt_correction_type multi-scan
_exptl_absorpt_process_details 'SADABS, Bruker, 1997'
_exptl_crystal_colour blue
_exptl_crystal_density_diffrn 1.243
_exptl_crystal_density_method 'not measured'
_exptl_crystal_description block
_exptl_crystal_F_000 2340
_exptl_crystal_recrystallization_method 'Methanol Acetonitrile'
_exptl_crystal_size_max 0.33
_exptl_crystal_size_mid 0.26
_exptl_crystal_size_min 0.21
_refine_diff_density_max 0.803
_refine_diff_density_min -0.489
_refine_diff_density_rms 0.070
_refine_ls_abs_structure_details 'Flack H D (1983), Acta Cryst. A39, 876-881'
_refine_ls_abs_structure_Flack -0.03(2)
_refine_ls_extinction_method none
_refine_ls_goodness_of_fit_ref 1.049
_refine_ls_hydrogen_treatment constr
_refine_ls_matrix_type full
_refine_ls_number_parameters 311
_refine_ls_number_reflns 5283
_refine_ls_number_restraints 25
_refine_ls_restrained_S_all 1.123
_refine_ls_R_factor_all 0.0611
_refine_ls_R_factor_gt 0.0480
_refine_ls_shift/su_max 0.000
_refine_ls_shift/su_mean 0.000
_refine_ls_structure_factor_coef Fsqd
_refine_ls_weighting_details 'calc w=1/[\s^2^(Fo^2^)+(0.0733P)^2^+1.0122P] where P=(Fo^2^+2Fc^2^)/3'
_refine_ls_weighting_scheme calc
_refine_ls_wR_factor_gt 0.1218
_refine_ls_wR_factor_ref 0.1306
_reflns_number_gt 4410
_reflns_number_total 5283
_reflns_threshold_expression >2sigma(I)
_cod_data_source_file c3cc47359g.txt
_cod_data_source_block bhu045
_cod_database_code 7111878

loop_
_symmetry_equiv_pos_as_xyz
'x, y, z'
'-x, -y, z'
'x+1/2, -y+1/2, -z'
'-x+1/2, y+1/2, -z'
'-y, -x, -z'
'y, x, -z'
'y+1/2, -x+1/2, z'
'-y+1/2, x+1/2, z'

loop_
_atom_site_label
_atom_site_type_symbol
_atom_site_fract_x
_atom_site_fract_y
_atom_site_fract_z
_atom_site_U_iso_or_equiv
_atom_site_adp_type
_atom_site_occupancy
_atom_site_symmetry_multiplicity
_atom_site_calc_flag
_atom_site_refinement_flags
Cu1 Cu 0.20950(3) 0.20950(3) 0.5000 0.0347(2) Uani 1 2 d S
Cu2 Cu 0.05812(3) 0.31315(3) 0.68582(5) 0.03399(18) Uani 1 1 d .
O1 O 0.14603(17) 0.26176(17) 0.5602(3) 0.0412(9) Uani 1 1 d .
O2 O 0.05279(16) 0.30171(18) 0.5313(3) 0.0438(9) Uani 1 1 d .
O3 O 0.02465(17) 0.23002(18) 0.7012(3) 0.0489(10) Uani 1 1 d .
O4 O 0.1099(2) 0.1866(2) 0.7666(4) 0.0594(11) Uani 1 1 d .
O5 O 0.09436(17) 0.39379(17) 0.6649(3) 0.0407(9) Uani 1 1 d .
O6 O 0.28232(18) 0.28232(18) 0.5000 0.0586(15) Uani 1 2 d S
O7 O -0.03476(18) 0.3460(2) 0.7383(3) 0.0564(11) Uani 1 1 d .
N1 N 0.1633(2) 0.2290(2) 0.3653(3) 0.0377(11) Uani 1 1 d .
H1 H 0.1631 0.1934 0.3245 0.045 Uiso 1 1 calc R
N2 N 0.09803(18) 0.31844(19) 0.8261(3) 0.0334(9) Uani 1 1 d .
H1A H 0.1210 0.2822 0.8327 0.040 Uiso 1 1 calc R
C1 C 0.0992(2) 0.2719(2) 0.5022(4) 0.0351(11) Uani 1 1 d .
C2 C 0.0983(2) 0.2431(3) 0.3960(4) 0.0405(13) Uani 1 1 d .
H2A H 0.0800 0.2732 0.3454 0.049 Uiso 1 1 calc R
C3 C 0.0578(4) 0.1858(4) 0.4011(6) 0.078(2) Uani 1 1 d D
H3A H 0.0284 0.1918 0.4592 0.094 Uiso 1 1 calc R
H3B H 0.0849 0.1506 0.4203 0.094 Uiso 1 1 calc R
C4 C 0.0194(7) 0.1653(6) 0.3061(13) 0.296(13) Uani 1 1 d DU
H4 H 0.0476 0.1482 0.2515 0.355 Uiso 1 1 calc R
C5 C -0.0218(6) 0.1126(7) 0.3504(17) 0.245(10) Uani 1 1 d U
H5A H -0.0572 0.1056 0.3040 0.368 Uiso 1 1 calc R
H5B H -0.0370 0.1245 0.4192 0.368 Uiso 1 1 calc R
H5C H 0.0026 0.0744 0.3560 0.368 Uiso 1 1 calc R
C6 C -0.0188(6) 0.2207(7) 0.2608(12) 0.188(7) Uani 1 1 d DU
H6A H -0.0547 0.2047 0.2227 0.283 Uiso 1 1 calc R
H6B H 0.0074 0.2449 0.2138 0.283 Uiso 1 1 calc R
H6C H -0.0331 0.2473 0.3177 0.283 Uiso 1 1 calc R
C7 C 0.1911(3) 0.2804(3) 0.3035(4) 0.0456(13) Uani 1 1 d .
H7A H 0.2351 0.2705 0.2889 0.055 Uiso 1 1 calc R
H7B H 0.1901 0.3190 0.3451 0.055 Uiso 1 1 calc R
C8 C 0.1579(2) 0.2914(3) 0.2025(4) 0.0435(13) Uani 1 1 d .
C9 C 0.1538(3) 0.2454(3) 0.1263(4) 0.0561(17) Uani 1 1 d .
H9 H 0.1746 0.2070 0.1369 0.067 Uiso 1 1 calc R
C10 C 0.1212(3) 0.2540(3) 0.0381(4) 0.0543(16) Uani 1 1 d .
H10 H 0.1188 0.2214 -0.0113 0.065 Uiso 1 1 calc R
C11 C 0.0909(2) 0.3099(3) 0.0184(4) 0.0424(13) Uani 1 1 d .
C12 C 0.0958(3) 0.3563(3) 0.0909(5) 0.0573(17) Uani 1 1 d .
H12 H 0.0765 0.3952 0.0779 0.069 Uiso 1 1 calc R
C13 C 0.1286(3) 0.3478(3) 0.1830(5) 0.0526(15) Uani 1 1 d .
H13 H 0.1309 0.3804 0.2324 0.063 Uiso 1 1 calc R
C14 C 0.0552(3) 0.1857(3) 0.7361(5) 0.0545(15) Uani 1 1 d .
C15 C 0.0191(5) 0.1231(4) 0.7335(11) 0.139(5) Uani 1 1 d .
H15A H -0.0228 0.1302 0.7066 0.209 Uiso 1 1 calc R
H15B H 0.0165 0.1061 0.8038 0.209 Uiso 1 1 calc R
H15C H 0.0409 0.0937 0.6885 0.209 Uiso 1 1 calc R
C16 C 0.1294(2) 0.4142(3) 0.7360(4) 0.0380(13) Uani 1 1 d .
C17 C 0.1442(2) 0.3692(2) 0.8263(4) 0.0380(12) Uani 1 1 d .
H17 H 0.1414 0.3922 0.8935 0.046 Uiso 1 1 calc R
C18 C 0.2101(2) 0.3430(3) 0.8144(5) 0.0498(13) Uani 1 1 d .
H18A H 0.2130 0.3045 0.8559 0.060 Uiso 1 1 calc R
H18B H 0.2161 0.3314 0.7408 0.060 Uiso 1 1 calc R
C19 C 0.2622(3) 0.3844(3) 0.8453(6) 0.065(2) Uani 1 1 d .
H19 H 0.2573 0.4244 0.8071 0.078 Uiso 1 1 calc R
C20 C 0.2624(4) 0.3986(4) 0.9599(7) 0.100(3) Uani 1 1 d .
H20A H 0.2970 0.4265 0.9759 0.150 Uiso 1 1 calc R
H20B H 0.2671 0.3600 0.9992 0.150 Uiso 1 1 calc R
H20C H 0.2232 0.4186 0.9791 0.150 Uiso 1 1 calc R
C21 C 0.3231(3) 0.3558(4) 0.8129(9) 0.101(3) Uani 1 1 d .
H21A H 0.3573 0.3833 0.8331 0.151 Uiso 1 1 calc R
H21B H 0.3235 0.3501 0.7375 0.151 Uiso 1 1 calc R
H21C H 0.3281 0.3155 0.8470 0.151 Uiso 1 1 calc R
C22 C 0.0565(3) 0.3194(3) -0.0832(4) 0.0448(13) Uani 1 1 d .
H22A H 0.0249 0.2864 -0.0910 0.054 Uiso 1 1 calc R
H22B H 0.0345 0.3597 -0.0809 0.054 Uiso 1 1 calc R
O15 O 0.2555(4) 0.4043(3) 0.5600(6) 0.118(2) Uani 1 1 d .
O17 O 0.0000 0.5000 0.798(4) 0.39(3) Uani 1 4 d S
O16 O 0.1401(4) 0.4304(4) 0.4637(6) 0.141(3) Uani 1 1 d .

loop_
_atom_site_aniso_label
_atom_site_aniso_U_11
_atom_site_aniso_U_22
_atom_site_aniso_U_33
_atom_site_aniso_U_23
_atom_site_aniso_U_13
_atom_site_aniso_U_12
Cu1 0.0414(3) 0.0414(3) 0.0211(4) 0.0027(3) -0.0027(3) 0.0094(4)
Cu2 0.0351(3) 0.0399(4) 0.0270(3) 0.0022(3) -0.0013(3) -0.0016(3)
O1 0.042(2) 0.056(2) 0.0257(19) -0.0032(16) -0.0071(16) 0.0088(18)
O2 0.037(2) 0.060(3) 0.0340(19) -0.0010(16) -0.0024(15) 0.0142(19)
O3 0.039(2) 0.043(2) 0.065(3) 0.001(2) -0.004(2) -0.0038(17)
O4 0.056(3) 0.047(2) 0.075(3) 0.003(2) -0.002(2) 0.004(2)
O5 0.047(2) 0.045(2) 0.030(2) 0.0122(16) -0.0068(17) -0.0060(17)
O6 0.053(2) 0.053(2) 0.070(4) 0.004(2) -0.004(2) -0.008(3)
O7 0.034(2) 0.068(3) 0.068(3) 0.009(2) 0.0117(19) 0.011(2)
N1 0.051(3) 0.038(2) 0.025(2) -0.0033(17) -0.0035(19) 0.013(2)
N2 0.035(2) 0.035(2) 0.029(2) 0.0070(19) -0.0031(18) 0.0008(18)
C1 0.039(3) 0.044(3) 0.023(2) 0.003(2) -0.005(2) 0.000(2)
C2 0.045(3) 0.049(3) 0.027(3) 0.001(2) -0.007(2) -0.003(3)
C3 0.095(6) 0.077(5) 0.063(5) -0.008(4) -0.016(4) -0.036(5)
C4 0.176(14) 0.174(13) 0.54(3) 0.159(18) -0.194(18) -0.117(11)
C5 0.123(11) 0.144(11) 0.47(3) 0.023(13) -0.078(14) -0.085(9)
C6 0.123(9) 0.187(11) 0.255(17) 0.009(11) -0.129(10) -0.034(9)
C7 0.045(3) 0.064(4) 0.028(3) 0.010(3) 0.001(2) 0.003(3)
C8 0.049(3) 0.057(3) 0.024(3) 0.009(2) 0.001(2) 0.012(3)
C9 0.077(4) 0.058(4) 0.032(3) 0.008(3) 0.002(3) 0.027(4)
C10 0.081(5) 0.050(4) 0.032(3) 0.005(3) 0.001(3) 0.007(3)
C11 0.044(3) 0.056(3) 0.027(3) 0.010(2) 0.001(2) 0.003(3)
C12 0.078(4) 0.055(4) 0.038(3) 0.005(3) -0.004(3) 0.029(3)
C13 0.069(4) 0.053(4) 0.036(3) -0.002(3) -0.002(3) 0.011(3)
C14 0.049(4) 0.041(3) 0.074(4) -0.001(3) 0.007(3) -0.004(3)
C15 0.098(7) 0.038(4) 0.282(17) 0.013(6) 0.014(8) -0.019(5)
C16 0.033(3) 0.037(3) 0.043(3) 0.007(2) 0.007(2) 0.009(2)
C17 0.037(3) 0.041(3) 0.036(3) -0.002(2) -0.002(2) -0.002(2)
C18 0.044(3) 0.044(3) 0.061(4) 0.007(3) -0.008(3) 0.003(3)
C19 0.048(4) 0.060(4) 0.088(6) 0.024(4) -0.024(3) -0.004(3)
C20 0.085(6) 0.105(7) 0.109(8) -0.005(5) -0.054(5) 0.003(5)
C21 0.045(4) 0.113(7) 0.144(8) 0.039(6) -0.013(5) -0.009(4)
C22 0.043(3) 0.056(3) 0.035(3) 0.007(3) -0.004(2) 0.002(3)
O15 0.148(6) 0.075(4) 0.132(6) -0.017(4) 0.020(5) 0.030(4)
O17 0.072(6) 0.072(6) 1.03(9) 0.000 0.000 0.000
O16 0.177(7) 0.157(7) 0.090(5) 0.004(4) 0.014(5) -0.043(6)

loop_
_atom_type_symbol
_atom_type_description
_atom_type_scat_dispersion_real
_atom_type_scat_dispersion_imag
_atom_type_scat_source
C C 0.0033 0.0016 'International Tables Vol C Tables 4.2.6.8 and 6.1.1.4'
H H 0.0000 0.0000 'International Tables Vol C Tables 4.2.6.8 and 6.1.1.4'
N N 0.0061 0.0033 'International Tables Vol C Tables 4.2.6.8 and 6.1.1.4'
O O 0.0106 0.0060 'International Tables Vol C Tables 4.2.6.8 and 6.1.1.4'
Cu Cu 0.3201 1.2651 'International Tables Vol C Tables 4.2.6.8 and 6.1.1.4'

loop_
_geom_angle_atom_site_label_1
_geom_angle_atom_site_label_2
_geom_angle_atom_site_label_3
_geom_angle
_geom_angle_site_symmetry_1
_geom_angle_site_symmetry_3
O1 Cu1 O1 169.9(2) . 6_556
O1 Cu1 N1 82.93(16) . .
O1 Cu1 N1 95.05(16) 6_556 .
O1 Cu1 N1 95.05(16) . 6_556
O1 Cu1 N1 82.93(16) 6_556 6_556
N1 Cu1 N1 157.1(3) . 6_556
O1 Cu1 O6 95.06(12) . .
O1 Cu1 O6 95.06(12) 6_556 .
N1 Cu1 O6 101.47(13) . .
N1 Cu1 O6 101.47(13) 6_556 .
O5 Cu2 O3 176.87(16) . .
O5 Cu2 N2 84.31(15) . .
O3 Cu2 N2 96.86(17) . .
O5 Cu2 O2 89.72(15) . .
O3 Cu2 O2 88.12(17) . .
N2 Cu2 O2 157.63(16) . .
O5 Cu2 O7 96.88(16) . .
O3 Cu2 O7 85.91(16) . .
N2 Cu2 O7 95.36(17) . .
O2 Cu2 O7 106.76(16) . .
C1 O1 Cu1 115.1(3) . .
C1 O2 Cu2 108.4(3) . .
C14 O3 Cu2 123.3(4) . .
C16 O5 Cu2 117.0(3) . .
C16 O7 Cu2 160.0(4) 7_455 .
C2 N1 C7 111.7(4) . .
C2 N1 Cu1 106.0(3) . .
C7 N1 Cu1 114.2(3) . .
C2 N1 H1 108.3 . .
C7 N1 H1 108.3 . .
Cu1 N1 H1 108.3 . .
C22 N2 C17 113.4(4) 1_556 .
C22 N2 Cu2 117.1(3) 1_556 .
C17 N2 Cu2 109.4(3) . .
C22 N2 H1A 105.3 1_556 .
C17 N2 H1A 105.3 . .
Cu2 N2 H1A 105.3 . .
O2 C1 O1 123.2(5) . .
O2 C1 C2 118.5(4) . .
O1 C1 C2 118.2(5) . .
N1 C2 C1 108.3(4) . .
N1 C2 C3 112.9(5) . .
C1 C2 C3 107.7(5) . .
N1 C2 H2A 109.3 . .
C1 C2 H2A 109.3 . .
C3 C2 H2A 109.3 . .
C2 C3 C4 120.6(7) . .
C2 C3 H3A 107.2 . .
C4 C3 H3A 107.2 . .
C2 C3 H3B 107.2 . .
C4 C3 H3B 107.2 . .
H3A C3 H3B 106.8 . .
C3 C4 C5 103.0(12) . .
C3 C4 C6 111.1(10) . .
C5 C4 C6 113.2(12) . .
C3 C4 H4 109.8 . .
C5 C4 H4 109.8 . .
C6 C4 H4 109.8 . .
C4 C5 H5A 109.5 . .
C4 C5 H5B 109.5 . .
H5A C5 H5B 109.5 . .
C4 C5 H5C 109.5 . .
H5A C5 H5C 109.5 . .
H5B C5 H5C 109.5 . .
C4 C6 H6A 109.5 . .
C4 C6 H6B 109.5 . .
H6A C6 H6B 109.5 . .
C4 C6 H6C 109.5 . .
H6A C6 H6C 109.5 . .
H6B C6 H6C 109.5 . .
N1 C7 C8 112.8(4) . .
N1 C7 H7A 109.0 . .
C8 C7 H7A 109.0 . .
N1 C7 H7B 109.0 . .
C8 C7 H7B 109.0 . .
H7A C7 H7B 107.8 . .
C13 C8 C9 117.6(5) . .
C13 C8 C7 120.7(5) . .
C9 C8 C7 121.7(5) . .
C10 C9 C8 121.8(6) . .
C10 C9 H9 119.1 . .
C8 C9 H9 119.1 . .
C9 C10 C11 121.1(6) . .
C9 C10 H10 119.5 . .
C11 C10 H10 119.5 . .
C12 C11 C10 118.1(5) . .
C12 C11 C22 121.7(5) . .
C10 C11 C22 120.2(5) . .
C11 C12 C13 121.5(6) . .
C11 C12 H12 119.3 . .
C13 C12 H12 119.3 . .
C8 C13 C12 119.9(6) . .
C8 C13 H13 120.0 . .
C12 C13 H13 120.0 . .
O4 C14 O3 127.2(6) . .
O4 C14 C15 119.6(6) . .
O3 C14 C15 113.1(6) . .
C14 C15 H15A 109.5 . .
C14 C15 H15B 109.5 . .
H15A C15 H15B 109.5 . .
C14 C15 H15C 109.5 . .
H15A C15 H15C 109.5 . .
H15B C15 H15C 109.5 . .
O7 C16 O5 126.0(5) 8 .
O7 C16 C17 117.1(5) 8 .
O5 C16 C17 116.8(5) . .
N2 C17 C18 110.5(4) . .
N2 C17 C16 108.8(4) . .
C18 C17 C16 110.2(5) . .
N2 C17 H17 109.1 . .
C18 C17 H17 109.1 . .
C16 C17 H17 109.1 . .
C19 C18 C17 116.7(5) . .
C19 C18 H18A 108.1 . .
C17 C18 H18A 108.1 . .
C19 C18 H18B 108.1 . .
C17 C18 H18B 108.1 . .
H18A C18 H18B 107.3 . .
C18 C19 C20 112.8(7) . .
C18 C19 C21 109.7(7) . .
C20 C19 C21 110.5(7) . .
C18 C19 H19 107.9 . .
C20 C19 H19 107.9 . .
C21 C19 H19 107.9 . .
C19 C20 H20A 109.5 . .
C19 C20 H20B 109.5 . .
H20A C20 H20B 109.5 . .
C19 C20 H20C 109.5 . .
H20A C20 H20C 109.5 . .
H20B C20 H20C 109.5 . .
C19 C21 H21A 109.5 . .
C19 C21 H21B 109.5 . .
H21A C21 H21B 109.5 . .
C19 C21 H21C 109.5 . .
H21A C21 H21C 109.5 . .
H21B C21 H21C 109.5 . .
N2 C22 C11 112.7(4) 1_554 .
N2 C22 H22A 109.1 1_554 .
C11 C22 H22A 109.1 . .
N2 C22 H22B 109.1 1_554 .
C11 C22 H22B 109.1 . .
H22A C22 H22B 107.8 . .

loop_
_geom_bond_atom_site_label_1
_geom_bond_atom_site_label_2
_geom_bond_distance
_geom_bond_site_symmetry_2
Cu1 O1 1.935(4) .
Cu1 O1 1.935(4) 6_556
Cu1 N1 2.046(4) .
Cu1 N1 2.046(4) 6_556
Cu1 O6 2.220(6) .
Cu2 O5 1.925(4) .
Cu2 O3 1.942(4) .
Cu2 N2 2.006(4) .
Cu2 O2 2.011(4) .
Cu2 O7 2.229(4) .
O1 C1 1.276(6) .
O2 C1 1.246(6) .
O3 C14 1.245(7) .
O4 C14 1.243(7) .
O5 C16 1.266(7) .
O7 C16 1.223(6) 7_455
N1 C2 1.487(7) .
N1 C7 1.491(7) .
N1 H1 0.9300 .
N2 C22 1.474(7) 1_556
N2 C17 1.480(6) .
N2 H1A 0.9300 .
C1 C2 1.505(7) .
C2 C3 1.514(8) .
C2 H2A 1.0000 .
C3 C4 1.543(9) .
C3 H3A 0.9900 .
C3 H3B 0.9900 .
C4 C5 1.552(17) .
C4 C6 1.565(9) .
C4 H4 1.0000 .
C5 H5A 0.9800 .
C5 H5B 0.9800 .
C5 H5C 0.9800 .
C6 H6A 0.9800 .
C6 H6B 0.9800 .
C6 H6C 0.9800 .
C7 C8 1.506(7) .
C7 H7A 0.9900 .
C7 H7B 0.9900 .
C8 C13 1.392(8) .
C8 C9 1.400(9) .
C9 C10 1.350(8) .
C9 H9 0.9500 .
C10 C11 1.394(8) .
C10 H10 0.9500 .
C11 C12 1.374(8) .
C11 C22 1.521(7) .
C12 C13 1.394(9) .
C12 H12 0.9500 .
C13 H13 0.9500 .
C14 C15 1.558(10) .
C15 H15A 0.9800 .
C15 H15B 0.9800 .
C15 H15C 0.9800 .
C16 O7 1.223(6) 8
C16 C17 1.549(7) .
C17 C18 1.536(7) .
C17 H17 1.0000 .
C18 C19 1.487(8) .
C18 H18A 0.9900 .
C18 H18B 0.9900 .
C19 C20 1.510(12) .
C19 C21 1.511(11) .
C19 H19 1.0000 .
C20 H20A 0.9800 .
C20 H20B 0.9800 .
C20 H20C 0.9800 .
C21 H21A 0.9800 .
C21 H21B 0.9800 .
C21 H21C 0.9800 .
C22 N2 1.474(7) 1_554
C22 H22A 0.9900 .
C22 H22B 0.9900 .
